data_2218091
loop_
_publ_author_name
'Lv, Lu-Dan'
'Li, Jun-Jun'
'Yang, Wei'
'Ren, Chun-Xia'
'Ding, Yu-Qiang'

_publ_section_title Trichlorido(<i>N</i>,<i>N</i>'-di-tert-butylbenzamidinato-\k^2^<i>N</i>,<i>N</i>')silicon
_journal_coeditor_code CV2396
_journal_issue 5
_journal_name_full 'Acta Crystallographica Section E'
_journal_page_first o870
_journal_paper_doi 10.1107/S1600536808010398
_journal_volume 64
_journal_year 2008
_chemical_formula_iupac 'C15 H23 Cl3 N2 Si'
_chemical_formula_moiety 'C15 H23 Cl3 N2 Si'
_chemical_formula_sum 'C15 H23 Cl3 N2 Si'
_chemical_formula_weight 365.80
_chemical_name_systematic
;Trichlorido(<i>N</i>,<i>N</i>'-di-tert-butylbenzamidinato-
\k^2^<i>N</i>,<i>N</i>')silicon
;
_space_group_IT_number 2
_symmetry_cell_setting triclinic
_symmetry_space_group_name_Hall '-P 1'
_symmetry_space_group_name_H-M 'P -1'
_atom_sites_solution_hydrogens geom
_atom_sites_solution_primary direct
_atom_sites_solution_secondary difmap
_audit_creation_method SHELXL-97
_cell_angle_alpha 83.222(6)
_cell_angle_beta 83.227(6)
_cell_angle_gamma 84.189(6)
_cell_formula_units_Z 2
_cell_length_a 6.372(3)
_cell_length_b 10.278(4)
_cell_length_c 14.229(6)
_cell_measurement_reflns_used 1365
_cell_measurement_temperature 273(2)
_cell_measurement_theta_max 25.01
_cell_measurement_theta_min 2.00
_cell_volume 915.3(7)
_computing_cell_refinement 'SAINT-Plus (Bruker, 1998)'
_computing_data_collection 'SMART (Bruker, 1998)'
_computing_data_reduction 'SAINT-Plus (Bruker, 1998)'
_computing_molecular_graphics 'PLATON (Spek, 2003)'
_computing_publication_material 'SHELXL97 (Sheldrick, 2008)'
_computing_structure_refinement 'SHELXL97 (Sheldrick, 2008)'
_computing_structure_solution 'SHELXS97 (Sheldrick, 2008)'
_diffrn_ambient_temperature 273(2)
_diffrn_measured_fraction_theta_full 0.979
_diffrn_measured_fraction_theta_max 0.979
_diffrn_measurement_device_type 'Bruker SMART CCD area-detector'
_diffrn_measurement_method '\f and \w'
_diffrn_radiation_monochromator graphite
_diffrn_radiation_source 'fine-focus sealed tube'
_diffrn_radiation_type MoK\a
_diffrn_radiation_wavelength 0.71073
_diffrn_reflns_av_R_equivalents 0.0281
_diffrn_reflns_av_sigmaI/netI 0.0572
_diffrn_reflns_limit_h_max 7
_diffrn_reflns_limit_h_min -7
_diffrn_reflns_limit_k_max 12
_diffrn_reflns_limit_k_min -7
_diffrn_reflns_limit_l_max 16
_diffrn_reflns_limit_l_min -16
_diffrn_reflns_number 4535
_diffrn_reflns_theta_full 25.01
_diffrn_reflns_theta_max 25.01
_diffrn_reflns_theta_min 2.00
_exptl_absorpt_coefficient_mu 0.562
_exptl_absorpt_correction_T_max 0.9205
_exptl_absorpt_correction_T_min 0.8277
_exptl_absorpt_correction_type none
_exptl_crystal_colour Colourless
_exptl_crystal_density_diffrn 1.327
_exptl_crystal_density_method 'not measured'
_exptl_crystal_description Block
_exptl_crystal_F_000 384
_exptl_crystal_size_max 0.35
_exptl_crystal_size_mid 0.26
_exptl_crystal_size_min 0.15
_refine_diff_density_max 0.439
_refine_diff_density_min -0.434
_refine_ls_extinction_method none
_refine_ls_goodness_of_fit_ref 0.986
_refine_ls_hydrogen_treatment constr
_refine_ls_matrix_type full
_refine_ls_number_parameters 196
_refine_ls_number_reflns 3166
_refine_ls_number_restraints 0
_refine_ls_restrained_S_all 0.986
_refine_ls_R_factor_all 0.0702
_refine_ls_R_factor_gt 0.0526
_refine_ls_shift/su_max 0.000
_refine_ls_shift/su_mean 0.000
_refine_ls_structure_factor_coef Fsqd
_refine_ls_weighting_details 'calc w=1/[\s^2^(Fo^2^)+(0.102P)^2^] where P=(Fo^2^+2Fc^2^)/3'
_refine_ls_weighting_scheme calc
_refine_ls_wR_factor_gt 0.1488
_refine_ls_wR_factor_ref 0.1591
_reflns_number_gt 2189
_reflns_number_total 3166
_reflns_threshold_expression I>2\s(I)
_cod_data_source_file cv2396.cif
_cod_data_source_block I
_cod_database_code 2218091
_cod_database_fobs_code 2218091

loop_
_symmetry_equiv_pos_as_xyz
'x, y, z'
'-x, -y, -z'

loop_
_atom_site_type_symbol
_atom_site_label
_atom_site_fract_x
_atom_site_fract_y
_atom_site_fract_z
_atom_site_U_iso_or_equiv
_atom_site_adp_type
_atom_site_calc_flag
_atom_site_refinement_flags
_atom_site_occupancy
Si Si1 0.38635(14) 0.09933(9) 0.76514(7) 0.0428(3) Uani d . 1
Cl Cl1 0.54115(17) -0.02445(10) 0.66177(8) 0.0732(4) Uani d . 1
Cl Cl2 0.22531(16) -0.05055(9) 0.84243(7) 0.0598(3) Uani d . 1
Cl Cl3 0.67974(13) 0.13745(9) 0.80465(7) 0.0564(3) Uani d . 1
N N1 0.2423(4) 0.2341(2) 0.83913(18) 0.0396(6) Uani d . 1
N N2 0.2521(4) 0.2228(3) 0.68974(18) 0.0443(7) Uani d . 1
C C1 0.1884(5) 0.3019(3) 0.7605(2) 0.0390(7) Uani d . 1
C C2 0.1051(5) 0.4426(3) 0.7473(2) 0.0406(8) Uani d . 1
C C3 0.2489(6) 0.5342(3) 0.7133(3) 0.0536(9) Uani d . 1
H H3 0.3908 0.5063 0.6976 0.064 Uiso calc R 1
C C4 0.1823(7) 0.6665(4) 0.7027(3) 0.0649(11) Uani d . 1
H H4 0.2794 0.7278 0.6807 0.078 Uiso calc R 1
C C5 -0.0281(8) 0.7075(4) 0.7249(3) 0.0675(12) Uani d . 1
H H5 -0.0728 0.7967 0.7177 0.081 Uiso calc R 1
C C6 -0.1716(6) 0.6183(4) 0.7572(3) 0.0596(10) Uani d . 1
H H6 -0.3137 0.6470 0.7716 0.072 Uiso calc R 1
C C7 -0.1065(5) 0.4847(3) 0.7686(2) 0.0499(9) Uani d . 1
H H7 -0.2046 0.4240 0.7906 0.060 Uiso calc R 1
C C8 0.1975(6) 0.2399(4) 0.5881(2) 0.0564(10) Uani d . 1
C C9 0.3937(9) 0.2735(6) 0.5218(3) 0.0974(18) Uani d . 1
H H9A 0.4331 0.3576 0.5330 0.146 Uiso calc R 1
H H9B 0.3638 0.2767 0.4570 0.146 Uiso calc R 1
H H9C 0.5081 0.2074 0.5335 0.146 Uiso calc R 1
C C10 0.0117(9) 0.3443(4) 0.5736(3) 0.0904(16) Uani d . 1
H H10A -0.1015 0.3288 0.6233 0.136 Uiso calc R 1
H H10B -0.0376 0.3396 0.5130 0.136 Uiso calc R 1
H H10C 0.0577 0.4300 0.5755 0.136 Uiso calc R 1
C C11 0.1190(7) 0.1105(4) 0.5664(3) 0.0682(12) Uani d . 1
H H11A 0.2315 0.0412 0.5708 0.102 Uiso calc R 1
H H11B 0.0761 0.1215 0.5032 0.102 Uiso calc R 1
H H11C 0.0005 0.0882 0.6115 0.102 Uiso calc R 1
C C12 0.2239(5) 0.2735(3) 0.9381(2) 0.0452(8) Uani d . 1
C C13 0.3108(7) 0.1583(4) 1.0033(3) 0.0732(12) Uani d . 1
H H13A 0.2254 0.0860 1.0053 0.110 Uiso calc R 1
H H13B 0.3077 0.1839 1.0662 0.110 Uiso calc R 1
H H13C 0.4543 0.1319 0.9796 0.110 Uiso calc R 1
C C14 0.3482(7) 0.3920(4) 0.9418(3) 0.0686(12) Uani d . 1
H H14A 0.4918 0.3739 0.9145 0.103 Uiso calc R 1
H H14B 0.3474 0.4087 1.0068 0.103 Uiso calc R 1
H H14C 0.2833 0.4677 0.9064 0.103 Uiso calc R 1
C C15 -0.0083(6) 0.3052(4) 0.9733(3) 0.0659(11) Uani d . 1
H H15A -0.0616 0.3854 0.9388 0.099 Uiso calc R 1
H H15B -0.0213 0.3155 1.0400 0.099 Uiso calc R 1
H H15C -0.0884 0.2348 0.9633 0.099 Uiso calc R 1

loop_
_atom_site_aniso_label
_atom_site_aniso_U_11
_atom_site_aniso_U_22
_atom_site_aniso_U_33
_atom_site_aniso_U_12
_atom_site_aniso_U_13
_atom_site_aniso_U_23
Si1 0.0501(6) 0.0290(5) 0.0498(6) -0.0020(4) -0.0022(4) -0.0107(4)
Cl1 0.0790(7) 0.0593(7) 0.0827(8) 0.0118(5) 0.0007(6) -0.0375(6)
Cl2 0.0756(7) 0.0345(5) 0.0695(6) -0.0162(4) -0.0042(5) -0.0006(4)
Cl3 0.0471(5) 0.0533(6) 0.0713(6) -0.0056(4) -0.0073(4) -0.0152(5)
N1 0.0508(15) 0.0308(15) 0.0374(15) 0.0031(12) -0.0052(12) -0.0105(12)
N2 0.0605(17) 0.0336(15) 0.0396(15) -0.0012(13) -0.0024(13) -0.0129(13)
C1 0.0439(17) 0.0298(17) 0.0451(19) -0.0076(14) -0.0032(14) -0.0094(15)
C2 0.053(2) 0.0281(17) 0.0425(18) -0.0024(15) -0.0092(15) -0.0083(14)
C3 0.064(2) 0.035(2) 0.063(2) -0.0093(17) -0.0059(18) -0.0084(17)
C4 0.087(3) 0.035(2) 0.075(3) -0.017(2) -0.016(2) -0.002(2)
C5 0.101(3) 0.031(2) 0.073(3) 0.005(2) -0.029(2) -0.0103(19)
C6 0.065(2) 0.046(2) 0.068(3) 0.0146(19) -0.015(2) -0.0132(19)
C7 0.056(2) 0.0355(19) 0.060(2) -0.0060(16) -0.0092(17) -0.0067(17)
C8 0.088(3) 0.045(2) 0.040(2) -0.015(2) -0.0090(18) -0.0070(17)
C9 0.136(5) 0.114(4) 0.049(3) -0.065(4) 0.010(3) -0.008(3)
C10 0.151(5) 0.064(3) 0.063(3) 0.016(3) -0.053(3) -0.014(2)
C11 0.087(3) 0.061(3) 0.064(3) -0.017(2) -0.013(2) -0.023(2)
C12 0.055(2) 0.042(2) 0.0395(18) 0.0009(16) -0.0067(15) -0.0108(16)
C13 0.105(3) 0.066(3) 0.046(2) 0.022(2) -0.020(2) -0.009(2)
C14 0.091(3) 0.068(3) 0.055(2) -0.029(2) -0.004(2) -0.025(2)
C15 0.068(3) 0.078(3) 0.049(2) -0.001(2) 0.0006(19) -0.009(2)

loop_
_atom_type_symbol
_atom_type_description
_atom_type_scat_dispersion_real
_atom_type_scat_dispersion_imag
_atom_type_scat_source
C C 0.0033 0.0016 'International Tables Vol C Tables 4.2.6.8 and 6.1.1.4'
H H 0.0000 0.0000 'International Tables Vol C Tables 4.2.6.8 and 6.1.1.4'
N N 0.0061 0.0033 'International Tables Vol C Tables 4.2.6.8 and 6.1.1.4'
Si Si 0.0817 0.0704 'International Tables Vol C Tables 4.2.6.8 and 6.1.1.4'
Cl Cl 0.1484 0.1585 'International Tables Vol C Tables 4.2.6.8 and 6.1.1.4'

loop_
_geom_angle_atom_site_label_1
_geom_angle_atom_site_label_2
_geom_angle_atom_site_label_3
_geom_angle
N2 Si1 N1 70.14(12)
N2 Si1 Cl2 120.61(11)
N1 Si1 Cl2 94.21(10)
N2 Si1 Cl3 118.03(10)
N1 Si1 Cl3 90.61(9)
Cl2 Si1 Cl3 119.05(6)
N2 Si1 Cl1 100.24(10)
N1 Si1 Cl1 169.82(10)
Cl2 Si1 Cl1 93.66(6)
Cl3 Si1 Cl1 91.20(6)
C1 N1 C12 129.8(3)
C1 N1 Si1 89.35(19)
C12 N1 Si1 139.8(2)
C1 N2 C8 128.9(3)
C1 N2 Si1 94.06(19)
C8 N2 Si1 136.8(2)
N1 C1 N2 105.9(3)
N1 C1 C2 127.5(3)
N2 C1 C2 126.0(3)
N1 C1 Si1 56.34(16)
N2 C1 Si1 49.93(16)
C2 C1 Si1 167.6(2)
C7 C2 C3 119.5(3)
C7 C2 C1 122.9(3)
C3 C2 C1 117.6(3)
C4 C3 C2 120.2(4)
C4 C3 H3 119.9
C2 C3 H3 119.9
C5 C4 C3 119.8(4)
C5 C4 H4 120.1
C3 C4 H4 120.1
C6 C5 C4 120.5(4)
C6 C5 H5 119.7
C4 C5 H5 119.7
C5 C6 C7 120.3(4)
C5 C6 H6 119.9
C7 C6 H6 119.9
C2 C7 C6 119.6(3)
C2 C7 H7 120.2
C6 C7 H7 120.2
N2 C8 C9 109.0(3)
N2 C8 C10 111.9(3)
C9 C8 C10 111.4(4)
N2 C8 C11 108.6(3)
C9 C8 C11 110.8(3)
C10 C8 C11 105.1(3)
C8 C9 H9A 109.5
C8 C9 H9B 109.5
H9A C9 H9B 109.5
C8 C9 H9C 109.5
H9A C9 H9C 109.5
H9B C9 H9C 109.5
C8 C10 H10A 109.5
C8 C10 H10B 109.5
H10A C10 H10B 109.5
C8 C10 H10C 109.5
H10A C10 H10C 109.5
H10B C10 H10C 109.5
C8 C11 H11A 109.5
C8 C11 H11B 109.5
H11A C11 H11B 109.5
C8 C11 H11C 109.5
H11A C11 H11C 109.5
H11B C11 H11C 109.5
N1 C12 C13 108.6(3)
N1 C12 C15 109.8(3)
C13 C12 C15 107.9(3)
N1 C12 C14 111.2(3)
C13 C12 C14 109.3(3)
C15 C12 C14 110.0(3)
C12 C13 H13A 109.5
C12 C13 H13B 109.5
H13A C13 H13B 109.5
C12 C13 H13C 109.5
H13A C13 H13C 109.5
H13B C13 H13C 109.5
C12 C14 H14A 109.5
C12 C14 H14B 109.5
H14A C14 H14B 109.5
C12 C14 H14C 109.5
H14A C14 H14C 109.5
H14B C14 H14C 109.5
C12 C15 H15A 109.5
C12 C15 H15B 109.5
H15A C15 H15B 109.5
C12 C15 H15C 109.5
H15A C15 H15C 109.5
H15B C15 H15C 109.5

loop_
_geom_bond_atom_site_label_1
_geom_bond_atom_site_label_2
_geom_bond_distance
Si1 N2 1.780(3)
Si1 N1 1.931(3)
Si1 Cl2 2.0711(14)
Si1 Cl3 2.1005(14)
Si1 Cl1 2.1449(14)
N1 C1 1.308(4)
N1 C12 1.499(4)
N2 C1 1.368(4)
N2 C8 1.513(4)
C1 C2 1.488(4)
C2 C7 1.383(5)
C2 C3 1.386(5)
C3 C4 1.379(5)
C3 H3 0.9300
C4 C5 1.375(6)
C4 H4 0.9300
C5 C6 1.363(6)
C5 H5 0.9300
C6 C7 1.390(5)
C6 H6 0.9300
C7 H7 0.9300
C8 C9 1.518(6)
C8 C10 1.531(6)
C8 C11 1.544(5)
C9 H9A 0.9600
C9 H9B 0.9600
C9 H9C 0.9600
C10 H10A 0.9600
C10 H10B 0.9600
C10 H10C 0.9600
C11 H11A 0.9600
C11 H11B 0.9600
C11 H11C 0.9600
C12 C13 1.516(5)
C12 C15 1.520(5)
C12 C14 1.527(5)
C13 H13A 0.9600
C13 H13B 0.9600
C13 H13C 0.9600
C14 H14A 0.9600
C14 H14B 0.9600
C14 H14C 0.9600
C15 H15A 0.9600
C15 H15B 0.9600
C15 H15C 0.9600
